data_4349463
loop_
_publ_author_name
'Meng, Yin-Shan'
'Wang, Chun-Hong'
'Zhang, Yi-Quan'
'Leng, Xue-Bing'
'Wang, Bing-Wu'
'Chen, Yao-Feng'
'Gao, Song'

_publ_section_title
;
 (Boratabenzene)(cyclooctatetraenyl) lanthanide complexes: a new type of
 organometallic single-ion magnet
;
_journal_issue 6
_journal_name_full 'Inorganic Chemistry Frontiers'
_journal_page_first 828
_journal_paper_doi 10.1039/C6QI00028B
_journal_volume 3
_journal_year 2016
_chemical_formula_sum 'C17 H23 B Dy N'
_chemical_formula_weight 414.67
_space_group_IT_number 14
_space_group_name_Hall '-P 2ybc'
_space_group_name_H-M_alt 'P 1 21/c 1'
_symmetry_cell_setting monoclinic
_symmetry_space_group_name_H-M 'P 1 21/c 1'
_atom_sites_solution_hydrogens geom
_atom_sites_solution_primary direct
_atom_sites_solution_secondary difmap
_audit_creation_method SHELXL-97
_audit_update_record
;
2015-07-30 deposited with the CCDC.
2016-03-04 downloaded from the CCDC.
;
_cell_angle_alpha 90.00
_cell_angle_beta 101.187(3)
_cell_angle_gamma 90.00
_cell_formula_units_Z 4
_cell_length_a 16.956(3)
_cell_length_b 8.5607(13)
_cell_length_c 11.4844(18)
_cell_measurement_reflns_used 7949
_cell_measurement_temperature 133(2)
_cell_measurement_theta_max 30.53
_cell_measurement_theta_min 2.45
_cell_volume 1635.3(5)
_computing_cell_refinement 'Bruker SAINT'
_computing_data_collection 'Bruker APEX2'
_computing_data_reduction 'Bruker SAINT'
_computing_molecular_graphics 'Bruker SHELXTL'
_computing_publication_material 'Bruker SHELXTL'
_computing_structure_refinement 'SHELXL-97 (Sheldrick, 2008)'
_computing_structure_solution 'SHELXS-97 (Sheldrick, 2008)'
_diffrn_ambient_temperature 133(2)
_diffrn_measured_fraction_theta_full 0.995
_diffrn_measured_fraction_theta_max 0.995
_diffrn_measurement_device_type 'Bruker APEX-II CCD'
_diffrn_measurement_method '\f and \w scans'
_diffrn_radiation_monochromator graphite
_diffrn_radiation_source 'fine-focus sealed tube'
_diffrn_radiation_type MoK\a
_diffrn_radiation_wavelength 0.71073
_diffrn_reflns_av_R_equivalents 0.0359
_diffrn_reflns_av_sigmaI/netI 0.0366
_diffrn_reflns_limit_h_max 19
_diffrn_reflns_limit_h_min -21
_diffrn_reflns_limit_k_max 10
_diffrn_reflns_limit_k_min -10
_diffrn_reflns_limit_l_max 14
_diffrn_reflns_limit_l_min -14
_diffrn_reflns_number 11663
_diffrn_reflns_theta_full 27.00
_diffrn_reflns_theta_max 27.00
_diffrn_reflns_theta_min 2.45
_exptl_absorpt_coefficient_mu 4.558
_exptl_absorpt_correction_T_max 0.8387
_exptl_absorpt_correction_T_min 0.3417
_exptl_absorpt_correction_type multi-scan
_exptl_absorpt_process_details sadabs
_exptl_crystal_colour yellow
_exptl_crystal_density_diffrn 1.684
_exptl_crystal_density_method 'not measured'
_exptl_crystal_description plate
_exptl_crystal_F_000 812
_exptl_crystal_size_max 0.30
_exptl_crystal_size_mid 0.20
_exptl_crystal_size_min 0.04
_refine_diff_density_max 3.712
_refine_diff_density_min -4.456
_refine_diff_density_rms 0.239
_refine_ls_extinction_method none
_refine_ls_goodness_of_fit_ref 1.022
_refine_ls_hydrogen_treatment constr
_refine_ls_matrix_type full
_refine_ls_number_parameters 183
_refine_ls_number_reflns 3558
_refine_ls_number_restraints 6
_refine_ls_restrained_S_all 1.022
_refine_ls_R_factor_all 0.0521
_refine_ls_R_factor_gt 0.0465
_refine_ls_shift/su_max 0.001
_refine_ls_shift/su_mean 0.000
_refine_ls_structure_factor_coef Fsqd
_refine_ls_weighting_details 'calc w=1/[\s^2^(Fo^2^)+(0.0160P)^2^+52.5035P] where P=(Fo^2^+2Fc^2^)/3'
_refine_ls_weighting_scheme calc
_refine_ls_wR_factor_gt 0.1179
_refine_ls_wR_factor_ref 0.1220
_reflns_number_gt 3190
_reflns_number_total 3558
_reflns_threshold_expression >2sigma(I)
_cod_data_source_file c6qi00028b2.cif
_cod_data_source_block dm12281
_cod_depositor_comments
;
The following automatic conversions were performed:

data item '_symmetry_cell_setting' value 'Monoclinic' was changed to
'monoclinic' in accordance with the
/home/saulius/struct/COD-crude-data/automatic-downloads/DataCite-retrospective/RSC/depositions/lib/dictionaries/cif_core.dic
dictionary named 'cif_core.dic' version 2.4.2 last updated on
2011-04-26.

Automatic conversion script
Id: cif_fix_values 6909 2019-04-08 15:41:33Z antanas 
;
_cod_original_cell_volume 1635.3(4)
_cod_original_sg_symbol_H-M P2(1)/c
_cod_database_code 4349463

loop_
_symmetry_equiv_pos_as_xyz
'x, y, z'
'-x, y+1/2, -z+1/2'
'-x, -y, -z'
'x, -y-1/2, z-1/2'

loop_
_atom_site_label
_atom_site_type_symbol
_atom_site_fract_x
_atom_site_fract_y
_atom_site_fract_z
_atom_site_U_iso_or_equiv
_atom_site_adp_type
_atom_site_occupancy
_atom_site_symmetry_multiplicity
_atom_site_calc_flag
_atom_site_refinement_flags
Dy1 Dy 0.33421(2) 0.54406(4) 0.32291(3) 0.01541(13) Uani 1 1 d .
N1 N 0.1592(4) 0.3395(9) 0.4378(7) 0.0259(16) Uani 1 1 d .
B1 B 0.2430(6) 0.3367(11) 0.4419(8) 0.0188(18) Uani 1 1 d .
C1 C 0.2175(6) 0.6218(11) 0.1631(8) 0.0285(19) Uani 1 1 d .
H1 H 0.1627 0.5928 0.1379 0.034 Uiso 1 1 calc R
C2 C 0.2271(6) 0.7424(11) 0.2467(8) 0.0276(19) Uani 1 1 d .
H2 H 0.1776 0.7743 0.2663 0.033 Uiso 1 1 calc R
C3 C 0.2938(6) 0.8282(10) 0.3091(8) 0.027(2) Uani 1 1 d .
H3 H 0.2782 0.9061 0.3590 0.032 Uiso 1 1 calc R
C4 C 0.3769(6) 0.8253(9) 0.3147(7) 0.0246(19) Uani 1 1 d .
H4 H 0.4048 0.8995 0.3691 0.030 Uiso 1 1 calc R
C5 C 0.4289(6) 0.7368(10) 0.2575(8) 0.0253(18) Uani 1 1 d .
H5 H 0.4836 0.7664 0.2821 0.030 Uiso 1 1 calc R
C6 C 0.4191(6) 0.6150(11) 0.1727(8) 0.0259(18) Uani 1 1 d .
H6 H 0.4685 0.5829 0.1529 0.031 Uiso 1 1 calc R
C7 C 0.3527(6) 0.5304(10) 0.1110(7) 0.0252(19) Uani 1 1 d .
H7 H 0.3678 0.4534 0.0600 0.030 Uiso 1 1 calc R
C8 C 0.2691(6) 0.5332(11) 0.1071(8) 0.0272(19) Uani 1 1 d .
H8 H 0.2412 0.4573 0.0544 0.033 Uiso 1 1 calc R
C9 C 0.3045(5) 0.4321(9) 0.5321(7) 0.0177(15) Uani 1 1 d .
H9 H 0.2858 0.5025 0.5847 0.021 Uiso 1 1 calc R
C10 C 0.3864(5) 0.4156(9) 0.5369(7) 0.0187(16) Uani 1 1 d .
H10 H 0.4225 0.4671 0.5985 0.022 Uiso 1 1 calc R
C11 C 0.4187(5) 0.3250(9) 0.4534(7) 0.0183(16) Uani 1 1 d .
H11 H 0.4750 0.3189 0.4562 0.022 Uiso 1 1 calc R
C12 C 0.3621(5) 0.2430(9) 0.3645(7) 0.0174(15) Uani 1 1 d U
H12 H 0.3835 0.1784 0.3109 0.021 Uiso 1 1 calc R
C13 C 0.2834(5) 0.2499(9) 0.3512(7) 0.0213(17) Uani 1 1 d .
H13 H 0.2508 0.2006 0.2847 0.026 Uiso 1 1 calc R
C14 C 0.1006(6) 0.2641(13) 0.3449(9) 0.035(2) Uani 1 1 d .
H14A H 0.1230 0.2594 0.2715 0.042 Uiso 1 1 calc R
H14B H 0.0514 0.3290 0.3281 0.042 Uiso 1 1 calc R
C15 C 0.0782(8) 0.1016(15) 0.3763(13) 0.055(3) Uani 1 1 d .
H15A H 0.1267 0.0368 0.3946 0.083 Uiso 1 1 calc R
H15B H 0.0407 0.0562 0.3091 0.083 Uiso 1 1 calc R
H15C H 0.0526 0.1058 0.4458 0.083 Uiso 1 1 calc R
C16 C 0.1234(6) 0.4317(14) 0.5226(9) 0.035(2) Uani 1 1 d .
H16A H 0.1624 0.4378 0.5987 0.042 Uiso 1 1 calc R
H16B H 0.0751 0.3767 0.5377 0.042 Uiso 1 1 calc R
C17 C 0.1002(6) 0.5943(15) 0.4808(11) 0.044(3) Uani 1 1 d .
H17A H 0.1481 0.6510 0.4682 0.066 Uiso 1 1 calc R
H17B H 0.0765 0.6486 0.5408 0.066 Uiso 1 1 calc R
H17C H 0.0609 0.5896 0.4061 0.066 Uiso 1 1 calc R

loop_
_atom_site_aniso_label
_atom_site_aniso_U_11
_atom_site_aniso_U_22
_atom_site_aniso_U_33
_atom_site_aniso_U_23
_atom_site_aniso_U_13
_atom_site_aniso_U_12
Dy1 0.0274(2) 0.00876(18) 0.01046(18) 0.00274(13) 0.00474(13) 0.00002(14)
N1 0.021(4) 0.032(4) 0.024(4) -0.001(3) 0.003(3) -0.005(3)
B1 0.024(5) 0.018(4) 0.013(4) 0.003(3) 0.000(3) -0.002(3)
C1 0.032(5) 0.029(5) 0.022(4) 0.005(4) 0.000(4) -0.001(4)
C2 0.030(5) 0.028(5) 0.027(5) 0.003(4) 0.011(4) 0.010(4)
C3 0.052(6) 0.015(4) 0.016(4) 0.001(3) 0.010(4) 0.006(4)
C4 0.047(6) 0.011(4) 0.015(4) 0.002(3) 0.003(4) -0.004(3)
C5 0.032(5) 0.022(4) 0.021(4) 0.007(3) 0.005(3) -0.005(4)
C6 0.029(5) 0.025(4) 0.026(4) 0.003(4) 0.012(4) 0.003(4)
C7 0.049(5) 0.016(4) 0.013(4) -0.001(3) 0.012(4) 0.004(4)
C8 0.040(5) 0.020(4) 0.018(4) 0.000(3) -0.001(4) 0.000(4)
C9 0.025(4) 0.017(4) 0.011(3) 0.000(3) 0.003(3) -0.001(3)
C10 0.026(4) 0.014(4) 0.015(4) 0.002(3) 0.001(3) -0.003(3)
C11 0.022(4) 0.017(4) 0.017(4) 0.005(3) 0.006(3) -0.001(3)
C12 0.022(2) 0.013(2) 0.016(2) -0.0003(17) 0.0030(17) 0.0020(17)
C13 0.036(5) 0.009(3) 0.018(4) 0.000(3) 0.000(3) -0.003(3)
C14 0.022(5) 0.045(6) 0.033(5) 0.000(5) -0.004(4) -0.004(4)
C15 0.049(7) 0.043(7) 0.063(8) -0.003(6) -0.014(6) -0.019(6)
C16 0.023(4) 0.055(7) 0.028(5) -0.006(5) 0.009(4) -0.004(4)
C17 0.029(5) 0.058(8) 0.044(6) -0.018(6) 0.008(4) 0.008(5)

loop_
_atom_type_symbol
_atom_type_description
_atom_type_scat_dispersion_real
_atom_type_scat_dispersion_imag
_atom_type_scat_source
C C 0.0033 0.0016 'International Tables Vol C Tables 4.2.6.8 and 6.1.1.4'
H H 0.0000 0.0000 'International Tables Vol C Tables 4.2.6.8 and 6.1.1.4'
N N 0.0061 0.0033 'International Tables Vol C Tables 4.2.6.8 and 6.1.1.4'
B B 0.0013 0.0007 'International Tables Vol C Tables 4.2.6.8 and 6.1.1.4'
Dy Dy -0.1892 4.4098 'International Tables Vol C Tables 4.2.6.8 and 6.1.1.4'

loop_
_geom_angle_atom_site_label_1
_geom_angle_atom_site_label_2
_geom_angle_atom_site_label_3
_geom_angle
C8 Dy1 C1 32.5(3)
C8 Dy1 C7 32.5(3)
C1 Dy1 C7 62.2(3)
C8 Dy1 C2 62.1(3)
C1 Dy1 C2 32.3(3)
C7 Dy1 C2 84.9(3)
C8 Dy1 C5 85.0(3)
C1 Dy1 C5 93.8(3)
C7 Dy1 C5 62.3(3)
C2 Dy1 C5 85.0(3)
C8 Dy1 C4 94.2(3)
C1 Dy1 C4 84.9(3)
C7 Dy1 C4 85.3(3)
C2 Dy1 C4 62.3(3)
C5 Dy1 C4 32.7(3)
C8 Dy1 C3 84.9(3)
C1 Dy1 C3 62.2(3)
C7 Dy1 C3 93.9(3)
C2 Dy1 C3 32.7(3)
C5 Dy1 C3 62.0(3)
C4 Dy1 C3 32.2(3)
C8 Dy1 C6 62.3(3)
C1 Dy1 C6 84.8(3)
C7 Dy1 C6 32.5(3)
C2 Dy1 C6 94.0(3)
C5 Dy1 C6 32.6(3)
C4 Dy1 C6 62.5(3)
C3 Dy1 C6 84.8(3)
C8 Dy1 C11 128.3(3)
C1 Dy1 C11 149.9(3)
C7 Dy1 C11 111.1(3)
C2 Dy1 C11 162.1(3)
C5 Dy1 C11 109.1(3)
C4 Dy1 C11 124.8(3)
C3 Dy1 C11 146.1(3)
C6 Dy1 C11 103.9(3)
C8 Dy1 C12 99.8(3)
C1 Dy1 C12 118.5(3)
C7 Dy1 C12 94.5(3)
C2 Dy1 C12 144.2(3)
C5 Dy1 C12 126.2(3)
C4 Dy1 C12 153.4(3)
C3 Dy1 C12 170.6(3)
C6 Dy1 C12 104.6(3)
C11 Dy1 C12 31.6(2)
C8 Dy1 C10 153.3(3)
C1 Dy1 C10 148.3(3)
C7 Dy1 C10 141.9(3)
C2 Dy1 C10 133.1(3)
C5 Dy1 C10 115.2(3)
C4 Dy1 C10 112.3(3)
C3 Dy1 C10 119.4(3)
C6 Dy1 C10 126.4(3)
C11 Dy1 C10 31.0(2)
C12 Dy1 C10 54.5(2)
C8 Dy1 C13 89.7(3)
C1 Dy1 C13 96.3(3)
C7 Dy1 C13 100.1(3)
C2 Dy1 C13 116.4(3)
C5 Dy1 C13 152.1(3)
C4 Dy1 C13 174.4(3)
C3 Dy1 C13 144.8(3)
C6 Dy1 C13 122.9(3)
C11 Dy1 C13 54.6(3)
C12 Dy1 C13 28.5(3)
C10 Dy1 C13 64.1(2)
B1 N1 C14 123.6(8)
B1 N1 C16 121.8(7)
C14 N1 C16 114.3(8)
N1 B1 C13 124.1(8)
N1 B1 C9 123.7(8)
C13 B1 C9 112.0(7)
N1 B1 Dy1 127.2(6)
C13 B1 Dy1 68.0(4)
C9 B1 Dy1 68.8(4)
C2 C1 C8 135.5(9)
C2 C1 Dy1 73.9(5)
C8 C1 Dy1 73.7(5)
C2 C1 H1 112.3
C8 C1 H1 112.3
Dy1 C1 H1 137.5
C1 C2 C3 134.7(9)
C1 C2 Dy1 73.8(5)
C3 C2 Dy1 73.9(5)
C1 C2 H2 112.6
C3 C2 H2 112.6
Dy1 C2 H2 136.3
C4 C3 C2 135.3(8)
C4 C3 Dy1 73.8(5)
C2 C3 Dy1 73.3(5)
C4 C3 H3 112.4
C2 C3 H3 112.4
Dy1 C3 H3 138.0
C3 C4 C5 134.4(8)
C3 C4 Dy1 74.0(5)
C5 C4 Dy1 73.5(5)
C3 C4 H4 112.8
C5 C4 H4 112.8
Dy1 C4 H4 136.4
C6 C5 C4 135.5(9)
C6 C5 Dy1 74.1(5)
C4 C5 Dy1 73.9(5)
C6 C5 H5 112.3
C4 C5 H5 112.3
Dy1 C5 H5 136.8
C7 C6 C5 134.4(9)
C7 C6 Dy1 73.4(5)
C5 C6 Dy1 73.3(5)
C7 C6 H6 112.8
C5 C6 H6 112.8
Dy1 C6 H6 137.7
C8 C7 C6 135.1(8)
C8 C7 Dy1 73.6(5)
C6 C7 Dy1 74.2(5)
C8 C7 H7 112.4
C6 C7 H7 112.4
Dy1 C7 H7 136.7
C1 C8 C7 135.0(9)
C1 C8 Dy1 73.9(5)
C7 C8 Dy1 73.9(5)
C1 C8 H8 112.5
C7 C8 H8 112.5
Dy1 C8 H8 136.4
C10 C9 B1 120.7(7)
C10 C9 Dy1 73.4(4)
B1 C9 Dy1 79.1(4)
C10 C9 H9 119.6
B1 C9 H9 119.6
Dy1 C9 H9 118.6
C9 C10 C11 122.9(7)
C9 C10 Dy1 76.8(5)
C11 C10 Dy1 73.0(4)
C9 C10 H10 118.6
C11 C10 H10 118.6
Dy1 C10 H10 122.9
C10 C11 C12 116.9(7)
C10 C11 Dy1 76.0(5)
C12 C11 Dy1 74.4(4)
C10 C11 H11 121.6
C12 C11 H11 121.6
Dy1 C11 H11 119.3
C13 C12 C11 125.5(8)
C13 C12 Dy1 78.1(5)
C11 C12 Dy1 74.0(4)
C13 C12 H12 117.2
C11 C12 H12 117.2
Dy1 C12 H12 121.8
C12 C13 B1 121.1(8)
C12 C13 Dy1 73.5(5)
B1 C13 Dy1 80.0(5)
C12 C13 H13 119.4
B1 C13 H13 119.4
Dy1 C13 H13 117.8
N1 C14 C15 113.7(9)
N1 C14 H14A 108.8
C15 C14 H14A 108.8
N1 C14 H14B 108.8
C15 C14 H14B 108.8
H14A C14 H14B 107.7
C14 C15 H15A 109.5
C14 C15 H15B 109.5
H15A C15 H15B 109.5
C14 C15 H15C 109.5
H15A C15 H15C 109.5
H15B C15 H15C 109.5
N1 C16 C17 113.8(9)
N1 C16 H16A 108.8
C17 C16 H16A 108.8
N1 C16 H16B 108.8
C17 C16 H16B 108.8
H16A C16 H16B 107.7
C16 C17 H17A 109.5
C16 C17 H17B 109.5
H17A C17 H17B 109.5
C16 C17 H17C 109.5
H17A C17 H17C 109.5
H17B C17 H17C 109.5

loop_
_geom_bond_atom_site_label_1
_geom_bond_atom_site_label_2
_geom_bond_distance
Dy1 C8 2.511(9)
Dy1 C1 2.514(9)
Dy1 C7 2.516(8)
Dy1 C2 2.516(9)
Dy1 C5 2.516(9)
Dy1 C4 2.522(8)
Dy1 C3 2.524(9)
Dy1 C6 2.526(9)
Dy1 C11 2.643(8)
Dy1 C12 2.647(8)
Dy1 C10 2.681(8)
Dy1 C13 2.702(8)
N1 B1 1.413(12)
N1 C14 1.459(12)
N1 C16 1.472(12)
B1 C13 1.544(13)
B1 C9 1.552(12)
C1 C2 1.398(13)
C1 C8 1.405(14)
C1 H1 0.9500
C2 C3 1.420(14)
C2 H2 0.9500
C3 C4 1.399(14)
C3 H3 0.9500
C4 C5 1.417(13)
C4 H4 0.9500
C5 C6 1.415(13)
C5 H5 0.9500
C6 C7 1.409(13)
C6 H6 0.9500
C7 C8 1.409(14)
C7 H7 0.9500
C8 H8 0.9500
C9 C10 1.388(12)
C9 H9 0.9500
C10 C11 1.423(11)
C10 H10 0.9500
C11 C12 1.442(11)
C11 H11 0.9500
C12 C13 1.316(12)
C12 H12 0.9500
C13 H13 0.9500
C14 C15 1.505(16)
C14 H14A 0.9900
C14 H14B 0.9900
C15 H15A 0.9800
C15 H15B 0.9800
C15 H15C 0.9800
C16 C17 1.499(17)
C16 H16A 0.9900
C16 H16B 0.9900
C17 H17A 0.9800
C17 H17B 0.9800
C17 H17C 0.9800

loop_
_geom_torsion_atom_site_label_1
_geom_torsion_atom_site_label_2
_geom_torsion_atom_site_label_3
_geom_torsion_atom_site_label_4
_geom_torsion
C14 N1 B1 C13 -1.9(14)
C16 N1 B1 C13 -176.3(8)
C14 N1 B1 C9 172.8(8)
C16 N1 B1 C9 -1.7(13)
C14 N1 B1 Dy1 85.1(10)
C16 N1 B1 Dy1 -89.4(10)
C8 Dy1 B1 N1 -54.6(8)
C1 Dy1 B1 N1 -23.3(8)
C7 Dy1 B1 N1 -81.9(8)
C2 Dy1 B1 N1 9.0(8)
C5 Dy1 B1 N1 122.4(15)
C4 Dy1 B1 N1 65.1(9)
C3 Dy1 B1 N1 38.0(8)
C6 Dy1 B1 N1 -112.2(9)
C11 Dy1 B1 N1 -179.9(8)
C12 Dy1 B1 N1 -145.2(8)
C10 Dy1 B1 N1 146.0(9)
C13 Dy1 B1 N1 -116.9(9)
C8 Dy1 B1 C13 62.3(5)
C1 Dy1 B1 C13 93.6(5)
C7 Dy1 B1 C13 35.0(6)
C2 Dy1 B1 C13 125.9(5)
C5 Dy1 B1 C13 -120.7(15)
C4 Dy1 B1 C13 -178.0(5)
C3 Dy1 B1 C13 154.9(5)
C6 Dy1 B1 C13 4.7(9)
C11 Dy1 B1 C13 -63.0(5)
C12 Dy1 B1 C13 -28.3(4)
C10 Dy1 B1 C13 -97.1(5)
C8 Dy1 B1 C9 -171.4(5)
C1 Dy1 B1 C9 -140.2(5)
C7 Dy1 B1 C9 161.3(5)
C2 Dy1 B1 C9 -107.9(5)
C5 Dy1 B1 C9 5.5(18)
C4 Dy1 B1 C9 -51.7(7)
C3 Dy1 B1 C9 -78.9(5)
C6 Dy1 B1 C9 130.9(7)
C11 Dy1 B1 C9 63.2(5)
C12 Dy1 B1 C9 97.9(5)
C10 Dy1 B1 C9 29.1(4)
C13 Dy1 B1 C9 126.2(7)
C8 Dy1 C1 C2 -149.1(9)
C7 Dy1 C1 C2 -130.3(6)
C5 Dy1 C1 C2 -74.5(6)
C4 Dy1 C1 C2 -43.0(6)
C3 Dy1 C1 C2 -19.0(5)
C6 Dy1 C1 C2 -105.8(6)
C11 Dy1 C1 C2 145.3(6)
C12 Dy1 C1 C2 150.4(5)
C10 Dy1 C1 C2 82.6(8)
C13 Dy1 C1 C2 131.5(6)
C7 Dy1 C1 C8 18.7(5)
C2 Dy1 C1 C8 149.1(9)
C5 Dy1 C1 C8 74.6(6)
C4 Dy1 C1 C8 106.1(6)
C3 Dy1 C1 C8 130.1(6)
C6 Dy1 C1 C8 43.3(6)
C11 Dy1 C1 C8 -65.7(8)
C12 Dy1 C1 C8 -60.5(6)
C10 Dy1 C1 C8 -128.4(6)
C13 Dy1 C1 C8 -79.4(6)
C8 C1 C2 C3 1(2)
Dy1 C1 C2 C3 46.0(11)
C8 C1 C2 Dy1 -44.7(11)
C8 Dy1 C2 C1 18.2(5)
C7 Dy1 C2 C1 42.6(6)
C5 Dy1 C2 C1 105.2(6)
C4 Dy1 C2 C1 129.9(6)
C3 Dy1 C2 C1 147.9(9)
C6 Dy1 C2 C1 73.8(6)
C11 Dy1 C2 C1 -111.8(10)
C12 Dy1 C2 C1 -48.0(8)
C10 Dy1 C2 C1 -134.5(5)
C13 Dy1 C2 C1 -56.2(6)
C8 Dy1 C2 C3 -129.7(6)
C1 Dy1 C2 C3 -147.9(9)
C7 Dy1 C2 C3 -105.2(5)
C5 Dy1 C2 C3 -42.6(5)
C4 Dy1 C2 C3 -17.9(5)
C6 Dy1 C2 C3 -74.0(5)
C11 Dy1 C2 C3 100.3(10)
C12 Dy1 C2 C3 164.2(5)
C10 Dy1 C2 C3 77.6(6)
C13 Dy1 C2 C3 156.0(5)
C1 C2 C3 C4 -1.7(19)
Dy1 C2 C3 C4 44.3(10)
C1 C2 C3 Dy1 -46.0(11)
C8 Dy1 C3 C4 -106.1(5)
C1 Dy1 C3 C4 -130.5(6)
C7 Dy1 C3 C4 -74.8(5)
C2 Dy1 C3 C4 -149.2(8)
C5 Dy1 C3 C4 -19.1(5)
C6 Dy1 C3 C4 -43.6(5)
C11 Dy1 C3 C4 63.6(7)
C12 Dy1 C3 C4 132.8(16)
C10 Dy1 C3 C4 85.7(5)
C13 Dy1 C3 C4 171.6(5)
C8 Dy1 C3 C2 43.1(5)
C1 Dy1 C3 C2 18.7(5)
C7 Dy1 C3 C2 74.4(6)
C5 Dy1 C3 C2 130.2(6)
C4 Dy1 C3 C2 149.2(8)
C6 Dy1 C3 C2 105.6(5)
C11 Dy1 C3 C2 -147.1(5)
C12 Dy1 C3 C2 -77.9(18)
C10 Dy1 C3 C2 -125.1(5)
C13 Dy1 C3 C2 -39.2(7)
C2 C3 C4 C5 1.7(18)
Dy1 C3 C4 C5 45.9(9)
C2 C3 C4 Dy1 -44.2(10)
C8 Dy1 C4 C3 73.6(5)
C1 Dy1 C4 C3 42.5(5)
C7 Dy1 C4 C3 104.9(5)
C2 Dy1 C4 C3 18.2(5)
C5 Dy1 C4 C3 147.7(8)
C6 Dy1 C4 C3 129.3(6)
C11 Dy1 C4 C3 -142.5(5)
C12 Dy1 C4 C3 -164.5(6)
C10 Dy1 C4 C3 -110.0(5)
C13 Dy1 C4 C3 -61(3)
C8 Dy1 C4 C5 -74.1(5)
C1 Dy1 C4 C5 -105.2(5)
C7 Dy1 C4 C5 -42.7(5)
C2 Dy1 C4 C5 -129.5(6)
C3 Dy1 C4 C5 -147.7(8)
C6 Dy1 C4 C5 -18.4(5)
C11 Dy1 C4 C5 69.8(6)
C12 Dy1 C4 C5 47.8(8)
C10 Dy1 C4 C5 102.3(5)
C13 Dy1 C4 C5 152(3)
C3 C4 C5 C6 -0.6(18)
Dy1 C4 C5 C6 45.5(10)
C3 C4 C5 Dy1 -46.0(10)
C8 Dy1 C5 C6 -43.0(5)
C1 Dy1 C5 C6 -74.3(6)
C7 Dy1 C5 C6 -18.5(5)
C2 Dy1 C5 C6 -105.4(6)
C4 Dy1 C5 C6 -148.7(8)
C3 Dy1 C5 C6 -129.9(6)
C11 Dy1 C5 C6 85.9(5)
C12 Dy1 C5 C6 55.6(6)
C10 Dy1 C5 C6 118.8(5)
C13 Dy1 C5 C6 36.9(9)
C8 Dy1 C5 C4 105.7(5)
C1 Dy1 C5 C4 74.4(5)
C7 Dy1 C5 C4 130.2(6)
C2 Dy1 C5 C4 43.3(5)
C3 Dy1 C5 C4 18.8(5)
C6 Dy1 C5 C4 148.7(8)
C11 Dy1 C5 C4 -125.4(5)
C12 Dy1 C5 C4 -155.7(5)
C10 Dy1 C5 C4 -92.5(5)
C13 Dy1 C5 C4 -174.4(5)
C4 C5 C6 C7 -0.8(18)
Dy1 C5 C6 C7 44.6(10)
C4 C5 C6 Dy1 -45.4(10)
C8 Dy1 C6 C7 -18.6(5)
C1 Dy1 C6 C7 -43.1(5)
C2 Dy1 C6 C7 -74.1(5)
C5 Dy1 C6 C7 -148.5(8)
C4 Dy1 C6 C7 -130.0(6)
C3 Dy1 C6 C7 -105.6(5)
C11 Dy1 C6 C7 107.7(5)
C12 Dy1 C6 C7 75.0(5)
C10 Dy1 C6 C7 131.4(5)
C13 Dy1 C6 C7 51.1(6)
C8 Dy1 C6 C5 129.9(6)
C1 Dy1 C6 C5 105.3(6)
C7 Dy1 C6 C5 148.5(8)
C2 Dy1 C6 C5 74.3(6)
C4 Dy1 C6 C5 18.4(5)
C3 Dy1 C6 C5 42.9(5)
C11 Dy1 C6 C5 -103.9(5)
C12 Dy1 C6 C5 -136.5(5)
C10 Dy1 C6 C5 -80.1(6)
C13 Dy1 C6 C5 -160.4(5)
C5 C6 C7 C8 0.9(18)
Dy1 C6 C7 C8 45.4(10)
C5 C6 C7 Dy1 -44.6(10)
C1 Dy1 C7 C8 -18.7(5)
C2 Dy1 C7 C8 -42.8(5)
C5 Dy1 C7 C8 -129.8(6)
C4 Dy1 C7 C8 -105.4(5)
C3 Dy1 C7 C8 -74.3(5)
C6 Dy1 C7 C8 -148.4(8)
C11 Dy1 C7 C8 129.0(5)
C12 Dy1 C7 C8 101.3(5)
C10 Dy1 C7 C8 133.8(5)
C13 Dy1 C7 C8 73.2(5)
C8 Dy1 C7 C6 148.4(8)
C1 Dy1 C7 C6 129.7(6)
C2 Dy1 C7 C6 105.6(6)
C5 Dy1 C7 C6 18.5(5)
C4 Dy1 C7 C6 43.0(5)
C3 Dy1 C7 C6 74.0(6)
C11 Dy1 C7 C6 -82.6(5)
C12 Dy1 C7 C6 -110.3(5)
C10 Dy1 C7 C6 -77.8(6)
C13 Dy1 C7 C6 -138.4(5)
C2 C1 C8 C7 -1.1(19)
Dy1 C1 C8 C7 -45.9(10)
C2 C1 C8 Dy1 44.8(11)
C6 C7 C8 C1 0.2(18)
Dy1 C7 C8 C1 45.9(10)
C6 C7 C8 Dy1 -45.6(10)
C7 Dy1 C8 C1 -148.1(8)
C2 Dy1 C8 C1 -18.1(5)
C5 Dy1 C8 C1 -105.1(6)
C4 Dy1 C8 C1 -73.7(6)
C3 Dy1 C8 C1 -42.8(6)
C6 Dy1 C8 C1 -129.6(6)
C11 Dy1 C8 C1 144.5(5)
C12 Dy1 C8 C1 129.1(6)
C10 Dy1 C8 C1 113.8(7)
C13 Dy1 C8 C1 102.3(6)
C1 Dy1 C8 C7 148.1(8)
C2 Dy1 C8 C7 130.0(6)
C5 Dy1 C8 C7 43.0(5)
C4 Dy1 C8 C7 74.4(5)
C3 Dy1 C8 C7 105.3(5)
C6 Dy1 C8 C7 18.5(5)
C11 Dy1 C8 C7 -67.4(6)
C12 Dy1 C8 C7 -82.8(5)
C10 Dy1 C8 C7 -98.1(7)
C13 Dy1 C8 C7 -109.6(5)
N1 B1 C9 C10 175.4(8)
C13 B1 C9 C10 -9.3(11)
Dy1 B1 C9 C10 -63.1(7)
N1 B1 C9 Dy1 -121.4(8)
C13 B1 C9 Dy1 53.8(6)
C8 Dy1 C9 C10 139.1(5)
C1 Dy1 C9 C10 173.6(5)
C7 Dy1 C9 C10 87.5(8)
C2 Dy1 C9 C10 -153.4(5)
C5 Dy1 C9 C10 -51.6(6)
C4 Dy1 C9 C10 -86.0(5)
C3 Dy1 C9 C10 -119.0(5)
C6 Dy1 C9 C10 -0.5(9)
C11 Dy1 C9 C10 28.5(5)
C12 Dy1 C9 C10 64.1(5)
C13 Dy1 C9 C10 96.0(5)
C8 Dy1 C9 B1 12.2(7)
C1 Dy1 C9 B1 46.8(6)
C7 Dy1 C9 B1 -39.4(9)
C2 Dy1 C9 B1 79.8(5)
C5 Dy1 C9 B1 -178.5(5)
C4 Dy1 C9 B1 147.2(5)
C3 Dy1 C9 B1 114.1(5)
C6 Dy1 C9 B1 -127.4(7)
C11 Dy1 C9 B1 -98.4(5)
C12 Dy1 C9 B1 -62.8(5)
C10 Dy1 C9 B1 -126.8(7)
C13 Dy1 C9 B1 -30.8(5)
B1 C9 C10 C11 6.6(12)
Dy1 C9 C10 C11 -59.5(7)
B1 C9 C10 Dy1 66.1(7)
C8 Dy1 C10 C9 -79.9(8)
C1 Dy1 C10 C9 -10.7(8)
C7 Dy1 C10 C9 -139.6(5)
C2 Dy1 C10 C9 35.8(6)
C5 Dy1 C10 C9 143.8(5)
C4 Dy1 C10 C9 108.2(5)
C3 Dy1 C10 C9 73.1(5)
C6 Dy1 C10 C9 179.7(5)
C11 Dy1 C10 C9 -130.9(7)
C12 Dy1 C10 C9 -98.4(5)
C13 Dy1 C10 C9 -67.1(5)
C8 Dy1 C10 C11 50.9(8)
C1 Dy1 C10 C11 120.2(6)
C7 Dy1 C10 C11 -8.7(7)
C2 Dy1 C10 C11 166.7(5)
C5 Dy1 C10 C11 -85.3(5)
C4 Dy1 C10 C11 -121.0(5)
C3 Dy1 C10 C11 -156.0(5)
C6 Dy1 C10 C11 -49.4(6)
C12 Dy1 C10 C11 32.4(4)
C13 Dy1 C10 C11 63.7(5)
C9 C10 C11 C12 -2.7(11)
Dy1 C10 C11 C12 -64.0(6)
C9 C10 C11 Dy1 61.3(7)
C8 Dy1 C11 C10 -153.6(5)
C1 Dy1 C11 C10 -115.0(6)
C7 Dy1 C11 C10 174.3(5)
C2 Dy1 C11 C10 -33.2(12)
C5 Dy1 C11 C10 107.4(5)
C4 Dy1 C11 C10 75.0(5)
C3 Dy1 C11 C10 39.4(7)
C6 Dy1 C11 C10 141.0(5)
C12 Dy1 C11 C10 -123.6(7)
C13 Dy1 C11 C10 -98.2(5)
C8 Dy1 C11 C12 -29.9(6)
C1 Dy1 C11 C12 8.6(8)
C7 Dy1 C11 C12 -62.1(5)
C2 Dy1 C11 C12 90.5(10)
C5 Dy1 C11 C12 -128.9(5)
C4 Dy1 C11 C12 -161.4(5)
C3 Dy1 C11 C12 163.1(5)
C6 Dy1 C11 C12 -95.4(5)
C10 Dy1 C11 C12 123.6(7)
C13 Dy1 C11 C12 25.4(4)
C10 C11 C12 C13 2.9(12)
Dy1 C11 C12 C13 -62.0(8)
C10 C11 C12 Dy1 64.9(6)
C8 Dy1 C12 C13 -70.7(5)
C1 Dy1 C12 C13 -42.4(6)
C7 Dy1 C12 C13 -103.0(5)
C2 Dy1 C12 C13 -15.5(8)
C5 Dy1 C12 C13 -161.7(5)
C4 Dy1 C12 C13 168.6(6)
C3 Dy1 C12 C13 49.3(19)
C6 Dy1 C12 C13 -134.4(5)
C11 Dy1 C12 C13 132.7(7)
C10 Dy1 C12 C13 101.0(6)
C8 Dy1 C12 C11 156.6(5)
C1 Dy1 C12 C11 -175.1(5)
C7 Dy1 C12 C11 124.2(5)
C2 Dy1 C12 C11 -148.3(5)
C5 Dy1 C12 C11 65.5(6)
C4 Dy1 C12 C11 35.9(8)
C3 Dy1 C12 C11 -83.5(18)
C6 Dy1 C12 C11 92.9(5)
C10 Dy1 C12 C11 -31.8(4)
C13 Dy1 C12 C11 -132.7(7)
C11 C12 C13 B1 -6.8(13)
Dy1 C12 C13 B1 -67.0(7)
C11 C12 C13 Dy1 60.2(8)
N1 B1 C13 C12 -175.4(8)
C9 B1 C13 C12 9.4(11)
Dy1 B1 C13 C12 63.6(7)
N1 B1 C13 Dy1 121.0(8)
C9 B1 C13 Dy1 -54.2(6)
C8 Dy1 C13 C12 111.6(5)
C1 Dy1 C13 C12 143.4(5)
C7 Dy1 C13 C12 80.6(5)
C2 Dy1 C13 C12 169.9(5)
C5 Dy1 C13 C12 32.8(8)
C4 Dy1 C13 C12 -114(3)
C3 Dy1 C13 C12 -167.6(5)
C6 Dy1 C13 C12 55.5(6)
C11 Dy1 C13 C12 -28.2(5)
C10 Dy1 C13 C12 -62.7(5)
C8 Dy1 C13 B1 -121.5(5)
C1 Dy1 C13 B1 -89.7(5)
C7 Dy1 C13 B1 -152.5(5)
C2 Dy1 C13 B1 -63.2(5)
C5 Dy1 C13 B1 159.7(6)
C4 Dy1 C13 B1 13(3)
C3 Dy1 C13 B1 -40.8(7)
C6 Dy1 C13 B1 -177.6(5)
C11 Dy1 C13 B1 98.7(5)
C12 Dy1 C13 B1 126.9(7)
C10 Dy1 C13 B1 64.2(5)
B1 N1 C14 C15 94.0(12)
C16 N1 C14 C15 -91.2(12)
B1 N1 C16 C17 91.0(11)
C14 N1 C16 C17 -83.9(11)
